data_7159536
loop_
_publ_author_name
'Raji Reddy, Chada'
'Fatima, Sana'
'Kolgave, Dattahari H.'
'Sridhar, Balasubramanian'

_publ_section_title
;
 Radical-mediated sulfonylative/thiolative cyclization of biaryl enones to
 phenanthrone derivatives.
;
_journal_issue 36
_journal_name_full 'Organic &amp; biomolecular chemistry'
_journal_page_first 7327
_journal_page_last 7338
_journal_paper_doi 10.1039/d3ob01068f
_journal_volume 21
_journal_year 2023
_chemical_formula_moiety 'C23 H20 O2 S'
_chemical_formula_sum 'C23 H20 O2 S'
_chemical_formula_weight 360.45
_space_group_crystal_system monoclinic
_space_group_IT_number 14
_space_group_name_Hall '-P 2ybc'
_space_group_name_H-M_alt 'P 1 21/c 1'
_atom_sites_solution_hydrogens geom
_audit_creation_method SHELXL-2019/3
_audit_update_record
;
2023-07-03 deposited with the CCDC.	2023-08-16 downloaded from the CCDC.
;
_cell_angle_alpha 90
_cell_angle_beta 103.485(9)
_cell_angle_gamma 90
_cell_formula_units_Z 4
_cell_length_a 14.441(4)
_cell_length_b 4.9171(15)
_cell_length_c 25.385(7)
_cell_measurement_reflns_used 2440
_cell_measurement_temperature 294(2)
_cell_measurement_theta_max 20.531
_cell_measurement_theta_min 2.901
_cell_volume 1752.8(9)
_computing_cell_refinement '<i>SAINT</i> (Bruker, 2016)'
_computing_data_collection '<i>APEX3</i> (Bruker, 2016)'
_computing_data_reduction 'Bruker SAINT'
_computing_molecular_graphics 'Bruker SHELXTL'
_computing_publication_material 'Bruker SHELXTL'
_computing_structure_refinement 'SHELXL-2019/3 (Sheldrick, 2018)'
_computing_structure_solution 'SHELXT 2019/2 (Sheldrick, 2018)'
_diffrn_ambient_temperature 294(2)
_diffrn_measured_fraction_theta_full 0.999
_diffrn_measured_fraction_theta_max 0.999
_diffrn_measurement_device_type 'Bruker D8 QUEST PHOTON-100'
_diffrn_measurement_method '\w and \f'
_diffrn_radiation_type MoK\a
_diffrn_radiation_wavelength 0.71073
_diffrn_reflns_av_R_equivalents 0.1259
_diffrn_reflns_av_unetI/netI 0.1317
_diffrn_reflns_Laue_measured_fraction_full 0.999
_diffrn_reflns_Laue_measured_fraction_max 0.999
_diffrn_reflns_limit_h_max 17
_diffrn_reflns_limit_h_min -17
_diffrn_reflns_limit_k_max 6
_diffrn_reflns_limit_k_min -6
_diffrn_reflns_limit_l_max 31
_diffrn_reflns_limit_l_min -31
_diffrn_reflns_number 18397
_diffrn_reflns_point_group_measured_fraction_full 0.999
_diffrn_reflns_point_group_measured_fraction_max 0.999
_diffrn_reflns_theta_full 25.242
_diffrn_reflns_theta_max 26.242
_diffrn_reflns_theta_min 2.438
_exptl_absorpt_coefficient_mu 0.199
_exptl_absorpt_correction_T_max 0.7454
_exptl_absorpt_correction_T_min 0.4237
_exptl_absorpt_correction_type multi-scan
_exptl_absorpt_process_details
;
 SADABS 2016/2: Krause, L., Herbst-Irmer, R., Sheldrick G.M. & Stalke D.,
 J. Appl. Cryst. 48 (2015) 3-10
;
_exptl_crystal_colour colourless
_exptl_crystal_density_diffrn 1.366
_exptl_crystal_description needle
_exptl_crystal_F_000 760
_exptl_crystal_size_max 0.180
_exptl_crystal_size_mid 0.120
_exptl_crystal_size_min 0.090
_refine_diff_density_max 0.356
_refine_diff_density_min -0.377
_refine_diff_density_rms 0.076
_refine_ls_extinction_coef 0.010(3)
_refine_ls_extinction_expression Fc^*^=kFc[1+0.001xFc^2^\l^3^/sin(2\q)]^-1/4^
_refine_ls_extinction_method 'SHELXL-2019/3 (Sheldrick 2018)'
_refine_ls_goodness_of_fit_ref 1.002
_refine_ls_hydrogen_treatment constr
_refine_ls_matrix_type full
_refine_ls_number_parameters 238
_refine_ls_number_reflns 3520
_refine_ls_number_restraints 0
_refine_ls_restrained_S_all 1.002
_refine_ls_R_factor_all 0.1519
_refine_ls_R_factor_gt 0.0772
_refine_ls_shift/su_max 0.000
_refine_ls_shift/su_mean 0.000
_refine_ls_structure_factor_coef Fsqd
_refine_ls_weighting_details 'w=1/[\s^2^(Fo^2^)+(0.1234P)^2^] where P=(Fo^2^+2Fc^2^)/3'
_refine_ls_weighting_scheme calc
_refine_ls_wR_factor_gt 0.1856
_refine_ls_wR_factor_ref 0.2386
_reflns_Friedel_coverage 0.000
_reflns_number_gt 1848
_reflns_number_total 3520
_reflns_threshold_expression 'I > 2\s(I)'
_cod_data_source_file d3ob01068f2.cif
_cod_data_source_block KB328_0m
_cod_depositor_comments 'Adding full bibliography for 7159535--7159536.cif.'
_cod_original_cell_volume 1752.9(9)
_cod_original_sg_symbol_H-M 'P 21/c'
_cod_database_code 7159536
_shelx_shelxl_version_number 2019/3
_shelx_space_group_comment
;
The symmetry employed for this shelxl refinement is uniquely defined
by the following loop, which should always be used as a source of
symmetry information in preference to the above space-group names.
They are only intended as comments.
;
_shelx_estimated_absorpt_t_min 0.965
_shelx_estimated_absorpt_t_max 0.982

loop_
_space_group_symop_operation_xyz
'x, y, z'
'-x, y+1/2, -z+1/2'
'-x, -y, -z'
'x, -y-1/2, z-1/2'

loop_
_atom_site_label
_atom_site_type_symbol
_atom_site_fract_x
_atom_site_fract_y
_atom_site_fract_z
_atom_site_U_iso_or_equiv
_atom_site_adp_type
_atom_site_occupancy
_atom_site_site_symmetry_order
_atom_site_calc_flag
_atom_site_refinement_flags_posn
_atom_site_refinement_flags_adp
_atom_site_refinement_flags_occupancy
_atom_site_disorder_assembly
_atom_site_disorder_group
S1 S 0.78653(8) 0.3758(2) 0.51013(4) 0.0558(4) Uani 1 1 d . . . . .
O1 O 0.8581(2) 0.2633(6) 0.48617(11) 0.0703(9) Uani 1 1 d . . . . .
O2 O 0.7251(2) 0.1940(6) 0.53069(11) 0.0719(9) Uani 1 1 d . . . . .
C1 C 0.8434(3) 0.5934(8) 0.56300(13) 0.0485(10) Uani 1 1 d . . . . .
C2 C 0.7997(3) 0.6521(8) 0.60459(14) 0.0560(11) Uani 1 1 d . . . . .
H2 H 0.740817 0.576952 0.605010 0.067 Uiso 1 1 calc R U . . .
C3 C 0.8450(3) 0.8246(9) 0.64565(15) 0.0589(11) Uani 1 1 d . . . . .
H3 H 0.816080 0.863767 0.673867 0.071 Uiso 1 1 calc R U . . .
C4 C 0.9310(3) 0.9384(8) 0.64570(13) 0.0516(10) Uani 1 1 d . . . . .
C5 C 0.9730(3) 0.8784(9) 0.60332(16) 0.0606(11) Uani 1 1 d . . . . .
H5 H 1.031498 0.955393 0.602579 0.073 Uiso 1 1 calc R U . . .
C6 C 0.9293(3) 0.7067(9) 0.56231(15) 0.0580(11) Uani 1 1 d . . . . .
H6 H 0.958369 0.667695 0.534112 0.070 Uiso 1 1 calc R U . . .
C7 C 0.9788(3) 1.1316(9) 0.69030(16) 0.0704(13) Uani 1 1 d . . . . .
H7A H 1.045763 1.092882 0.700602 0.106 Uiso 1 1 calc R U . . .
H7B H 0.951550 1.108750 0.721087 0.106 Uiso 1 1 calc R U . . .
H7C H 0.969371 1.315487 0.677484 0.106 Uiso 1 1 calc R U . . .
C8 C 0.7133(3) 0.5964(8) 0.46122(14) 0.0537(10) Uani 1 1 d . . . . .
H8A H 0.658627 0.655729 0.474315 0.064 Uiso 1 1 calc R U . . .
H8B H 0.749316 0.755960 0.455641 0.064 Uiso 1 1 calc R U . . .
C9 C 0.6804(3) 0.4442(7) 0.40853(13) 0.0443(9) Uani 1 1 d . . . . .
C10 C 0.7322(3) 0.4604(8) 0.37039(14) 0.0496(10) Uani 1 1 d . . . . .
C11 C 0.7085(3) 0.2924(8) 0.32241(14) 0.0490(10) Uani 1 1 d . . . . .
C12 C 0.7647(3) 0.2955(9) 0.28370(15) 0.0608(11) Uani 1 1 d . . . . .
H12 H 0.816206 0.413685 0.288260 0.073 Uiso 1 1 calc R U . . .
C13 C 0.7443(3) 0.1278(10) 0.23974(16) 0.0658(12) Uani 1 1 d . . . . .
H13 H 0.781629 0.133570 0.214443 0.079 Uiso 1 1 calc R U . . .
C14 C 0.6691(4) -0.0496(10) 0.23265(16) 0.0720(13) Uani 1 1 d . . . . .
H14 H 0.655930 -0.164822 0.202781 0.086 Uiso 1 1 calc R U . . .
C15 C 0.6132(3) -0.0572(9) 0.26945(15) 0.0591(11) Uani 1 1 d . . . . .
H15 H 0.562468 -0.178566 0.264072 0.071 Uiso 1 1 calc R U . . .
C16 C 0.6305(3) 0.1136(8) 0.31516(14) 0.0494(10) Uani 1 1 d . . . . .
C17 C 0.5717(3) 0.1062(8) 0.35405(13) 0.0462(10) Uani 1 1 d . . . . .
C18 C 0.4922(3) -0.0608(9) 0.34750(17) 0.0641(12) Uani 1 1 d . . . . .
H18 H 0.476264 -0.173473 0.317316 0.077 Uiso 1 1 calc R U . . .
C19 C 0.4367(3) -0.0630(10) 0.38448(18) 0.0720(14) Uani 1 1 d . . . . .
H19 H 0.382915 -0.173148 0.378864 0.086 Uiso 1 1 calc R U . . .
C20 C 0.4606(3) 0.0978(10) 0.42993(17) 0.0699(13) Uani 1 1 d . . . . .
H20 H 0.423361 0.094978 0.455255 0.084 Uiso 1 1 calc R U . . .
C21 C 0.5389(3) 0.2614(10) 0.43797(16) 0.0649(12) Uani 1 1 d . . . . .
H21 H 0.554094 0.368739 0.468944 0.078 Uiso 1 1 calc R U . . .
C22 C 0.5971(3) 0.2724(8) 0.40096(13) 0.0471(10) Uani 1 1 d . . . . .
C23 C 0.8171(3) 0.6467(9) 0.37652(16) 0.0652(12) Uani 1 1 d . . . . .
H23A H 0.812911 0.745759 0.343464 0.098 Uiso 1 1 calc R U . . .
H23B H 0.874521 0.540617 0.384396 0.098 Uiso 1 1 calc R U . . .
H23C H 0.817969 0.772073 0.405616 0.098 Uiso 1 1 calc R U . . .

loop_
_atom_site_aniso_label
_atom_site_aniso_U_11
_atom_site_aniso_U_22
_atom_site_aniso_U_33
_atom_site_aniso_U_23
_atom_site_aniso_U_13
_atom_site_aniso_U_12
S1 0.0730(8) 0.0463(7) 0.0446(6) -0.0015(4) 0.0065(5) -0.0004(5)
O1 0.081(2) 0.070(2) 0.0592(16) -0.0081(15) 0.0149(15) 0.0161(17)
O2 0.092(2) 0.0528(19) 0.0652(17) 0.0062(14) 0.0063(16) -0.0249(16)
C1 0.061(3) 0.045(2) 0.0363(19) 0.0030(16) 0.0064(18) -0.004(2)
C2 0.061(3) 0.061(3) 0.049(2) 0.0014(19) 0.019(2) -0.010(2)
C3 0.070(3) 0.067(3) 0.043(2) -0.0058(19) 0.021(2) -0.006(2)
C4 0.062(3) 0.050(2) 0.039(2) 0.0028(17) 0.0030(19) -0.003(2)
C5 0.059(3) 0.064(3) 0.061(3) -0.002(2) 0.019(2) -0.013(2)
C6 0.065(3) 0.064(3) 0.048(2) -0.0064(19) 0.019(2) -0.008(2)
C7 0.083(3) 0.067(3) 0.055(2) -0.007(2) 0.004(2) -0.003(3)
C8 0.071(3) 0.045(2) 0.043(2) 0.0006(17) 0.0092(19) 0.004(2)
C9 0.054(2) 0.039(2) 0.0378(19) -0.0004(15) 0.0070(17) -0.0016(18)
C10 0.057(2) 0.044(2) 0.047(2) 0.0044(17) 0.0119(18) 0.0001(19)
C11 0.058(3) 0.046(2) 0.042(2) 0.0025(17) 0.0101(18) 0.002(2)
C12 0.074(3) 0.061(3) 0.052(2) 0.004(2) 0.025(2) 0.002(2)
C13 0.076(3) 0.073(3) 0.054(2) -0.002(2) 0.025(2) 0.001(3)
C14 0.092(4) 0.076(3) 0.048(2) -0.012(2) 0.016(2) 0.005(3)
C15 0.066(3) 0.055(3) 0.053(2) -0.0026(19) 0.008(2) -0.002(2)
C16 0.056(2) 0.047(2) 0.041(2) 0.0032(17) 0.0036(18) 0.004(2)
C17 0.048(2) 0.046(2) 0.041(2) 0.0059(16) 0.0029(17) -0.0022(19)
C18 0.064(3) 0.068(3) 0.059(3) 0.004(2) 0.010(2) -0.013(2)
C19 0.056(3) 0.086(4) 0.071(3) 0.016(3) 0.008(2) -0.017(2)
C20 0.061(3) 0.095(4) 0.055(3) 0.004(2) 0.017(2) -0.013(3)
C21 0.070(3) 0.077(3) 0.051(2) -0.004(2) 0.020(2) -0.005(3)
C22 0.052(2) 0.046(2) 0.042(2) 0.0058(17) 0.0082(18) 0.002(2)
C23 0.073(3) 0.066(3) 0.058(2) 0.001(2) 0.017(2) -0.016(2)

loop_
_atom_type_symbol
_atom_type_description
_atom_type_scat_dispersion_real
_atom_type_scat_dispersion_imag
_atom_type_scat_source
C C 0.0033 0.0016 'International Tables Vol C Tables 4.2.6.8 and 6.1.1.4'
H H 0.0000 0.0000 'International Tables Vol C Tables 4.2.6.8 and 6.1.1.4'
O O 0.0106 0.0060 'International Tables Vol C Tables 4.2.6.8 and 6.1.1.4'
S S 0.1246 0.1234 'International Tables Vol C Tables 4.2.6.8 and 6.1.1.4'

loop_
_geom_angle_atom_site_label_1
_geom_angle_atom_site_label_2
_geom_angle_atom_site_label_3
_geom_angle
_geom_angle_site_symmetry_1
_geom_angle_site_symmetry_3
_geom_angle_publ_flag
O1 S1 O2 118.82(19) . . ?
O1 S1 C1 107.72(19) . . ?
O2 S1 C1 108.55(17) . . ?
O1 S1 C8 107.92(17) . . ?
O2 S1 C8 108.20(19) . . ?
C1 S1 C8 104.76(18) . . ?
C6 C1 C2 120.2(4) . . ?
C6 C1 S1 120.1(3) . . ?
C2 C1 S1 119.6(3) . . ?
C1 C2 C3 118.9(4) . . ?
C1 C2 H2 120.5 . . ?
C3 C2 H2 120.5 . . ?
C4 C3 C2 121.6(3) . . ?
C4 C3 H3 119.2 . . ?
C2 C3 H3 119.2 . . ?
C3 C4 C5 118.4(4) . . ?
C3 C4 C7 121.0(3) . . ?
C5 C4 C7 120.6(4) . . ?
C6 C5 C4 120.9(4) . . ?
C6 C5 H5 119.6 . . ?
C4 C5 H5 119.6 . . ?
C1 C6 C5 120.0(3) . . ?
C1 C6 H6 120.0 . . ?
C5 C6 H6 120.0 . . ?
C4 C7 H7A 109.5 . . ?
C4 C7 H7B 109.5 . . ?
H7A C7 H7B 109.5 . . ?
C4 C7 H7C 109.5 . . ?
H7A C7 H7C 109.5 . . ?
H7B C7 H7C 109.5 . . ?
C9 C8 S1 109.0(3) . . ?
C9 C8 H8A 109.9 . . ?
S1 C8 H8A 109.9 . . ?
C9 C8 H8B 109.9 . . ?
S1 C8 H8B 109.9 . . ?
H8A C8 H8B 108.3 . . ?
C10 C9 C22 121.3(3) . . ?
C10 C9 C8 119.5(3) . . ?
C22 C9 C8 119.2(3) . . ?
C9 C10 C11 120.4(3) . . ?
C9 C10 C23 122.1(3) . . ?
C11 C10 C23 117.5(3) . . ?
C16 C11 C12 119.2(3) . . ?
C16 C11 C10 119.5(3) . . ?
C12 C11 C10 121.2(4) . . ?
C13 C12 C11 120.9(4) . . ?
C13 C12 H12 119.6 . . ?
C11 C12 H12 119.6 . . ?
C12 C13 C14 120.3(4) . . ?
C12 C13 H13 119.8 . . ?
C14 C13 H13 119.8 . . ?
C15 C14 C13 120.2(4) . . ?
C15 C14 H14 119.9 . . ?
C13 C14 H14 119.9 . . ?
C14 C15 C16 121.8(4) . . ?
C14 C15 H15 119.1 . . ?
C16 C15 H15 119.1 . . ?
C11 C16 C15 117.6(3) . . ?
C11 C16 C17 120.4(3) . . ?
C15 C16 C17 121.9(4) . . ?
C18 C17 C22 119.0(3) . . ?
C18 C17 C16 122.3(3) . . ?
C22 C17 C16 118.7(3) . . ?
C19 C18 C17 121.5(4) . . ?
C19 C18 H18 119.3 . . ?
C17 C18 H18 119.3 . . ?
C18 C19 C20 119.9(4) . . ?
C18 C19 H19 120.1 . . ?
C20 C19 H19 120.1 . . ?
C21 C20 C19 120.2(4) . . ?
C21 C20 H20 119.9 . . ?
C19 C20 H20 119.9 . . ?
C20 C21 C22 121.9(4) . . ?
C20 C21 H21 119.0 . . ?
C22 C21 H21 119.0 . . ?
C21 C22 C17 117.6(4) . . ?
C21 C22 C9 123.0(3) . . ?
C17 C22 C9 119.4(3) . . ?
C10 C23 H23A 109.5 . . ?
C10 C23 H23B 109.5 . . ?
H23A C23 H23B 109.5 . . ?
C10 C23 H23C 109.5 . . ?
H23A C23 H23C 109.5 . . ?
H23B C23 H23C 109.5 . . ?

loop_
_geom_bond_atom_site_label_1
_geom_bond_atom_site_label_2
_geom_bond_distance
_geom_bond_site_symmetry_2
_geom_bond_publ_flag
S1 O1 1.427(3) . ?
S1 O2 1.440(3) . ?
S1 C1 1.763(4) . ?
S1 C8 1.796(4) . ?
C1 C6 1.364(5) . ?
C1 C2 1.381(5) . ?
C2 C3 1.384(5) . ?
C2 H2 0.9300 . ?
C3 C4 1.362(6) . ?
C3 H3 0.9300 . ?
C4 C5 1.384(5) . ?
C4 C7 1.515(5) . ?
C5 C6 1.374(5) . ?
C5 H5 0.9300 . ?
C6 H6 0.9300 . ?
C7 H7A 0.9600 . ?
C7 H7B 0.9600 . ?
C7 H7C 0.9600 . ?
C8 C9 1.509(5) . ?
C8 H8A 0.9700 . ?
C8 H8B 0.9700 . ?
C9 C10 1.357(5) . ?
C9 C22 1.446(5) . ?
C10 C11 1.445(5) . ?
C10 C23 1.509(5) . ?
C11 C16 1.406(5) . ?
C11 C12 1.413(5) . ?
C12 C13 1.364(6) . ?
C12 H12 0.9300 . ?
C13 C14 1.372(6) . ?
C13 H13 0.9300 . ?
C14 C15 1.370(5) . ?
C14 H14 0.9300 . ?
C15 C16 1.407(5) . ?
C15 H15 0.9300 . ?
C16 C17 1.445(5) . ?
C17 C18 1.390(5) . ?
C17 C22 1.420(5) . ?
C18 C19 1.369(6) . ?
C18 H18 0.9300 . ?
C19 C20 1.375(6) . ?
C19 H19 0.9300 . ?
C20 C21 1.363(6) . ?
C20 H20 0.9300 . ?
C21 C22 1.400(5) . ?
C21 H21 0.9300 . ?
C23 H23A 0.9600 . ?
C23 H23B 0.9600 . ?
C23 H23C 0.9600 . ?

loop_
_geom_torsion_atom_site_label_1
_geom_torsion_atom_site_label_2
_geom_torsion_atom_site_label_3
_geom_torsion_atom_site_label_4
_geom_torsion
_geom_torsion_site_symmetry_1
_geom_torsion_site_symmetry_2
_geom_torsion_site_symmetry_3
_geom_torsion_site_symmetry_4
_geom_torsion_publ_flag
O1 S1 C1 C6 24.2(4) . . . . ?
O2 S1 C1 C6 154.1(3) . . . . ?
C8 S1 C1 C6 -90.5(4) . . . . ?
O1 S1 C1 C2 -156.9(3) . . . . ?
O2 S1 C1 C2 -27.0(4) . . . . ?
C8 S1 C1 C2 88.4(3) . . . . ?
C6 C1 C2 C3 -0.7(6) . . . . ?
S1 C1 C2 C3 -179.6(3) . . . . ?
C1 C2 C3 C4 0.4(6) . . . . ?
C2 C3 C4 C5 0.2(6) . . . . ?
C2 C3 C4 C7 178.7(4) . . . . ?
C3 C4 C5 C6 -0.5(6) . . . . ?
C7 C4 C5 C6 -179.0(4) . . . . ?
C2 C1 C6 C5 0.4(6) . . . . ?
S1 C1 C6 C5 179.3(3) . . . . ?
C4 C5 C6 C1 0.2(6) . . . . ?
O1 S1 C8 C9 51.4(3) . . . . ?
O2 S1 C8 C9 -78.3(3) . . . . ?
C1 S1 C8 C9 166.0(3) . . . . ?
S1 C8 C9 C10 -92.4(4) . . . . ?
S1 C8 C9 C22 84.3(4) . . . . ?
C22 C9 C10 C11 -3.8(5) . . . . ?
C8 C9 C10 C11 172.8(3) . . . . ?
C22 C9 C10 C23 177.6(3) . . . . ?
C8 C9 C10 C23 -5.8(6) . . . . ?
C9 C10 C11 C16 0.7(5) . . . . ?
C23 C10 C11 C16 179.4(3) . . . . ?
C9 C10 C11 C12 -176.5(4) . . . . ?
C23 C10 C11 C12 2.1(5) . . . . ?
C16 C11 C12 C13 -0.1(6) . . . . ?
C10 C11 C12 C13 177.1(4) . . . . ?
C11 C12 C13 C14 -0.6(7) . . . . ?
C12 C13 C14 C15 0.7(7) . . . . ?
C13 C14 C15 C16 0.0(7) . . . . ?
C12 C11 C16 C15 0.8(5) . . . . ?
C10 C11 C16 C15 -176.5(3) . . . . ?
C12 C11 C16 C17 -179.9(3) . . . . ?
C10 C11 C16 C17 2.8(5) . . . . ?
C14 C15 C16 C11 -0.7(6) . . . . ?
C14 C15 C16 C17 180.0(4) . . . . ?
C11 C16 C17 C18 177.8(4) . . . . ?
C15 C16 C17 C18 -2.9(6) . . . . ?
C11 C16 C17 C22 -3.2(5) . . . . ?
C15 C16 C17 C22 176.1(3) . . . . ?
C22 C17 C18 C19 1.7(6) . . . . ?
C16 C17 C18 C19 -179.3(4) . . . . ?
C17 C18 C19 C20 -1.5(7) . . . . ?
C18 C19 C20 C21 0.7(7) . . . . ?
C19 C20 C21 C22 0.0(7) . . . . ?
C20 C21 C22 C17 0.1(6) . . . . ?
C20 C21 C22 C9 180.0(4) . . . . ?
C18 C17 C22 C21 -1.0(5) . . . . ?
C16 C17 C22 C21 180.0(4) . . . . ?
C18 C17 C22 C9 179.2(3) . . . . ?
C16 C17 C22 C9 0.2(5) . . . . ?
C10 C9 C22 C21 -176.4(4) . . . . ?
C8 C9 C22 C21 6.9(5) . . . . ?
C10 C9 C22 C17 3.4(5) . . . . ?
C8 C9 C22 C17 -173.2(3) . . . . ?
